data_7101472
loop_
_publ_author_name
D.D'Souza
T.J.J.Muller
F.Rominger

_publ_section_title
;
Coupling-Isomerization-Claisen Sequences - Mechanistic Dichotomies in
Hetero Domino Reactions
;
_journal_issue 39
_journal_name_full 'Chemical Communications'
_journal_paper_doi 10.1039/b609669g
_journal_year 2006
_chemical_formula_sum 'C34 H29 N O2 S'
_chemical_formula_weight 515.64
_chemical_name_common 'in paper 3a'
_chemical_name_systematic
;
?
;
_space_group_IT_number 2
_symmetry_cell_setting triclinic
_symmetry_space_group_name_Hall '-P 1'
_symmetry_space_group_name_H-M 'P -1'
_atom_sites_solution_hydrogens geom
_atom_sites_solution_primary direct
_atom_sites_solution_secondary difmap
_audit_creation_method SHELXL-97
_cell_angle_alpha 78.6870(10)
_cell_angle_beta 69.8610(10)
_cell_angle_gamma 68.8750(10)
_cell_formula_units_Z 2
_cell_length_a 10.7645(4)
_cell_length_b 10.8448(3)
_cell_length_c 13.3319(5)
_cell_measurement_temperature 200(2)
_cell_volume 1358.37(8)
_computing_cell_refinement 'Bruker SMART'
_computing_data_collection 'Bruker SMART'
_computing_data_reduction 'Bruker SHELXTL'
_computing_molecular_graphics 'Bruker SHELXTL'
_computing_publication_material 'Bruker SHELXTL'
_computing_structure_refinement 'SHELXL-97 (Sheldrick, 1997)'
_computing_structure_solution 'SHELXS-97 (Sheldrick, 1990)'
_diffrn_ambient_temperature 200(2)
_diffrn_measured_fraction_theta_full 0.997
_diffrn_measured_fraction_theta_max 0.997
_diffrn_measurement_device_type 'CCD area detector'
_diffrn_measurement_method 'phi and omega scans'
_diffrn_radiation_monochromator graphite
_diffrn_radiation_source 'fine-focus sealed tube'
_diffrn_radiation_type MoK\a
_diffrn_radiation_wavelength 0.71073
_diffrn_reflns_av_R_equivalents 0.0416
_diffrn_reflns_av_sigmaI/netI 0.0619
_diffrn_reflns_limit_h_max 13
_diffrn_reflns_limit_h_min -13
_diffrn_reflns_limit_k_max 13
_diffrn_reflns_limit_k_min -13
_diffrn_reflns_limit_l_max 16
_diffrn_reflns_limit_l_min -16
_diffrn_reflns_number 12447
_diffrn_reflns_theta_full 25.68
_diffrn_reflns_theta_max 25.68
_diffrn_reflns_theta_min 1.63
_exptl_absorpt_coefficient_mu 0.151
_exptl_absorpt_correction_T_max 0.9851
_exptl_absorpt_correction_T_min 0.9632
_exptl_absorpt_correction_type multi-scan
_exptl_absorpt_process_details 'Blessing, Acta Cryst. (1995) A51 33-38.'
_exptl_crystal_colour colorless
_exptl_crystal_density_diffrn 1.261
_exptl_crystal_density_method 'not measured'
_exptl_crystal_description polyhedron
_exptl_crystal_F_000 544
_exptl_crystal_size_max .25
_exptl_crystal_size_mid .13
_exptl_crystal_size_min .10
_refine_diff_density_max 0.171
_refine_diff_density_min -0.322
_refine_diff_density_rms 0.042
_refine_ls_extinction_method none
_refine_ls_goodness_of_fit_ref 1.008
_refine_ls_hydrogen_treatment mixed
_refine_ls_matrix_type full
_refine_ls_number_parameters 369
_refine_ls_number_reflns 5133
_refine_ls_number_restraints 0
_refine_ls_restrained_S_all 1.008
_refine_ls_R_factor_all 0.0863
_refine_ls_R_factor_gt 0.0451
_refine_ls_shift/su_max 0.036
_refine_ls_shift/su_mean 0.001
_refine_ls_structure_factor_coef Fsqd
_refine_ls_weighting_details 'calc w=1/[\s^2^(Fo^2^)+(0.0520P)^2^+0.1071P] where P=(Fo^2^+2Fc^2^)/3'
_refine_ls_weighting_scheme calc
_refine_ls_wR_factor_gt 0.0960
_refine_ls_wR_factor_ref 0.1108
_reflns_number_gt 3360
_reflns_number_total 5133
_reflns_threshold_expression >2sigma(I)
_cod_data_source_file b609669g.txt
_cod_depositor_comments
;
The following automatic conversions were performed:
'_symmetry_cell_setting' value 'Triclinic' changed to 'triclinic'
according to '/home/saulius/struct/CIF-dictionaries/cif_core.dic'
dictionary named 'cif_core.dic' version 2.4.1 from 2010-06-29.

Automatic conversion script
Id: cif_fix_enum 1527 2010-12-29 10:47:43Z saulius 
;
_cod_original_sg_symbol_H-M P-1
_cod_database_code 7101472

loop_
_symmetry_equiv_pos_as_xyz
'x, y, z'
'-x, -y, -z'

loop_
_atom_site_label
_atom_site_type_symbol
_atom_site_fract_x
_atom_site_fract_y
_atom_site_fract_z
_atom_site_U_iso_or_equiv
_atom_site_adp_type
_atom_site_occupancy
_atom_site_symmetry_multiplicity
_atom_site_calc_flag
_atom_site_refinement_flags
S1 S 0.76891(7) 0.40464(6) 0.42378(5) 0.04512(19) Uani 1 1 d .
C1 C 0.80598(19) 0.55106(18) 0.40209(15) 0.0254(4) Uani 1 1 d .
N1 N 0.82744(18) 0.58064(17) 0.48347(13) 0.0360(4) Uani 1 1 d .
C2 C 0.8142(2) 0.4848(2) 0.56723(17) 0.0411(6) Uani 1 1 d .
H2 H 0.8258 0.4905 0.6335 0.049 Uiso 1 1 calc R
C3 C 0.7837(2) 0.3828(2) 0.54965(17) 0.0383(5) Uani 1 1 d .
H3 H 0.7722 0.3094 0.5999 0.046 Uiso 1 1 calc R
C4 C 0.8106(2) 0.64036(19) 0.30072(15) 0.0250(4) Uani 1 1 d .
H4 H 0.8842(17) 0.6732(16) 0.2868(13) 0.013(4) Uiso 1 1 d .
C5 C 0.82868(19) 0.58115(18) 0.19993(15) 0.0246(4) Uani 1 1 d .
C6 C 0.9591(2) 0.47459(19) 0.14906(15) 0.0280(5) Uani 1 1 d .
O6 O 0.95437(15) 0.38058(14) 0.11535(12) 0.0438(4) Uani 1 1 d .
C7 C 0.68742(19) 0.94384(18) 0.14981(15) 0.0241(4) Uani 1 1 d .
C11 C 1.0962(2) 0.48772(19) 0.14033(15) 0.0286(5) Uani 1 1 d .
C12 C 1.1181(2) 0.6095(2) 0.11863(17) 0.0374(5) Uani 1 1 d .
H12 H 1.0435 0.6879 0.1119 0.045 Uiso 1 1 calc R
C13 C 1.2472(3) 0.6182(3) 0.10667(19) 0.0523(7) Uani 1 1 d .
H13 H 1.2621 0.7020 0.0897 0.063 Uiso 1 1 calc R
C14 C 1.3550(3) 0.5045(3) 0.1194(2) 0.0567(7) Uani 1 1 d .
H14 H 1.4433 0.5106 0.1131 0.068 Uiso 1 1 calc R
C15 C 1.3343(2) 0.3828(3) 0.14133(19) 0.0524(7) Uani 1 1 d .
H15 H 1.4083 0.3050 0.1504 0.063 Uiso 1 1 calc R
C16 C 1.2064(2) 0.3733(2) 0.15012(16) 0.0393(6) Uani 1 1 d .
H16 H 1.1934 0.2888 0.1628 0.047 Uiso 1 1 calc R
C21 C 0.7603(2) 0.69778(19) 0.12912(16) 0.0270(5) Uani 1 1 d .
H21 H 0.7980(19) 0.7017(18) 0.0542(16) 0.032(6) Uiso 1 1 d .
C22 C 0.70429(19) 0.81704(18) 0.18947(15) 0.0239(4) Uani 1 1 d .
C23 C 0.6759(2) 0.76292(19) 0.30668(15) 0.0252(5) Uani 1 1 d .
H23 H 0.6679(18) 0.8215(18) 0.3522(15) 0.025(5) Uiso 1 1 d .
C24 C 0.5522(2) 0.7147(2) 0.33610(17) 0.0292(5) Uani 1 1 d .
H24 H 0.473(2) 0.7455(18) 0.3958(16) 0.032(6) Uiso 1 1 d .
C25 C 0.5634(2) 0.6269(2) 0.27425(16) 0.0297(5) Uani 1 1 d .
H25 H 0.492(2) 0.5909(18) 0.2827(15) 0.029(5) Uiso 1 1 d .
C26 C 0.6927(2) 0.59015(19) 0.18343(16) 0.0277(5) Uani 1 1 d .
H26 H 0.7034(18) 0.5274(18) 0.1333(14) 0.028(5) Uiso 1 1 d .
C31 C 0.7225(2) 0.98164(18) 0.03217(15) 0.0274(5) Uani 1 1 d .
C32 C 0.8544(2) 0.9330(2) -0.03782(17) 0.0452(6) Uani 1 1 d .
H32 H 0.9281 0.8746 -0.0110 0.054 Uiso 1 1 calc R
C33 C 0.8804(3) 0.9688(2) -0.14715(19) 0.0601(8) Uani 1 1 d .
H33 H 0.9715 0.9340 -0.1945 0.072 Uiso 1 1 calc R
C34 C 0.7759(3) 1.0538(2) -0.18717(19) 0.0561(7) Uani 1 1 d .
H34 H 0.7944 1.0781 -0.2620 0.067 Uiso 1 1 calc R
C35 C 0.6441(3) 1.1041(2) -0.11869(19) 0.0474(6) Uani 1 1 d .
H35 H 0.5711 1.1626 -0.1462 0.057 Uiso 1 1 calc R
C36 C 0.6180(2) 1.0694(2) -0.01017(17) 0.0352(5) Uani 1 1 d .
H36 H 0.5270 1.1059 0.0367 0.042 Uiso 1 1 calc R
C41 C 0.6329(2) 1.05555(18) 0.21876(15) 0.0253(4) Uani 1 1 d .
C42 C 0.5166(2) 1.06916(19) 0.30975(16) 0.0324(5) Uani 1 1 d .
H42 H 0.4677 1.0065 0.3282 0.039 Uiso 1 1 calc R
C43 C 0.4715(2) 1.1728(2) 0.37344(17) 0.0397(6) Uani 1 1 d .
H43 H 0.3919 1.1810 0.4348 0.048 Uiso 1 1 calc R
C44 C 0.5416(2) 1.2642(2) 0.34838(18) 0.0404(6) Uani 1 1 d .
H44 H 0.5117 1.3340 0.3931 0.048 Uiso 1 1 calc R
C45 C 0.6555(2) 1.2538(2) 0.25790(18) 0.0387(6) Uani 1 1 d .
H45 H 0.7036 1.3171 0.2399 0.046 Uiso 1 1 calc R
C46 C 0.6994(2) 1.15141(19) 0.19369(16) 0.0317(5) Uani 1 1 d .
H46 H 0.7768 1.1462 0.1309 0.038 Uiso 1 1 calc R
C50 C 0.1582(2) 0.0380(2) 0.48175(18) 0.0408(6) Uani 1 1 d .
O50 O 0.2050(2) -0.07392(18) 0.45440(15) 0.0756(6) Uani 1 1 d .
C51 C 0.1291(3) 0.0648(3) 0.5938(2) 0.0710(8) Uani 1 1 d .
H51A H 0.0289 0.0848 0.6308 0.107 Uiso 1 1 calc R
H51B H 0.1581 0.1407 0.5939 0.107 Uiso 1 1 calc R
H51C H 0.1811 -0.0135 0.6308 0.107 Uiso 1 1 calc R
C52 C 0.1245(3) 0.1548(2) 0.4047(2) 0.0538(7) Uani 1 1 d .
H52A H 0.1910 0.1362 0.3333 0.081 Uiso 1 1 calc R
H52B H 0.1307 0.2321 0.4280 0.081 Uiso 1 1 calc R
H52C H 0.0297 0.1732 0.4019 0.081 Uiso 1 1 calc R

loop_
_atom_site_aniso_label
_atom_site_aniso_U_11
_atom_site_aniso_U_22
_atom_site_aniso_U_33
_atom_site_aniso_U_23
_atom_site_aniso_U_13
_atom_site_aniso_U_12
S1 0.0709(5) 0.0318(3) 0.0459(4) 0.0083(3) -0.0308(3) -0.0248(3)
C1 0.0240(11) 0.0230(10) 0.0269(11) -0.0046(9) -0.0059(9) -0.0049(8)
N1 0.0479(12) 0.0344(10) 0.0275(10) -0.0012(8) -0.0136(8) -0.0136(9)
C2 0.0513(15) 0.0425(14) 0.0267(12) 0.0002(10) -0.0146(11) -0.0104(11)
C3 0.0366(13) 0.0354(13) 0.0332(13) 0.0086(10) -0.0092(10) -0.0072(10)
C4 0.0265(12) 0.0232(11) 0.0250(11) -0.0033(8) -0.0055(9) -0.0090(9)
C5 0.0277(11) 0.0220(10) 0.0235(10) -0.0032(8) -0.0062(9) -0.0077(9)
C6 0.0357(12) 0.0208(11) 0.0241(11) -0.0016(9) -0.0059(9) -0.0079(9)
O6 0.0438(10) 0.0314(9) 0.0560(10) -0.0197(8) -0.0072(8) -0.0108(7)
C7 0.0216(11) 0.0242(11) 0.0246(11) -0.0020(8) -0.0052(8) -0.0065(8)
C11 0.0312(12) 0.0301(12) 0.0204(11) -0.0054(9) -0.0042(9) -0.0067(9)
C12 0.0362(14) 0.0351(13) 0.0388(13) -0.0042(10) -0.0074(10) -0.0120(10)
C13 0.0494(17) 0.0627(18) 0.0485(16) -0.0089(13) -0.0023(12) -0.0316(15)
C14 0.0342(15) 0.090(2) 0.0496(16) -0.0254(15) -0.0053(12) -0.0213(15)
C15 0.0342(15) 0.0673(19) 0.0485(16) -0.0201(13) -0.0165(12) 0.0041(13)
C16 0.0439(15) 0.0352(13) 0.0335(13) -0.0076(10) -0.0144(11) -0.0014(11)
C21 0.0340(12) 0.0240(11) 0.0221(12) -0.0029(9) -0.0082(9) -0.0079(9)
C22 0.0224(11) 0.0252(11) 0.0225(10) -0.0039(8) -0.0047(8) -0.0068(8)
C23 0.0317(12) 0.0198(10) 0.0217(11) -0.0046(9) -0.0067(9) -0.0050(9)
C24 0.0276(12) 0.0268(12) 0.0256(12) 0.0027(9) -0.0057(10) -0.0045(9)
C25 0.0271(12) 0.0285(12) 0.0342(12) 0.0023(10) -0.0112(10) -0.0101(10)
C26 0.0330(12) 0.0238(11) 0.0295(12) -0.0040(9) -0.0110(10) -0.0101(9)
C31 0.0361(13) 0.0218(11) 0.0258(11) -0.0018(9) -0.0082(9) -0.0119(9)
C32 0.0495(15) 0.0387(14) 0.0310(13) 0.0021(10) -0.0045(11) -0.0049(11)
C33 0.0703(19) 0.0490(16) 0.0321(14) 0.0009(12) 0.0060(13) -0.0083(14)
C34 0.101(2) 0.0439(15) 0.0257(13) 0.0065(11) -0.0195(15) -0.0307(16)
C35 0.0717(19) 0.0401(14) 0.0476(16) 0.0129(12) -0.0381(14) -0.0270(13)
C36 0.0406(13) 0.0331(12) 0.0368(13) 0.0037(10) -0.0152(10) -0.0174(10)
C41 0.0299(12) 0.0211(10) 0.0247(11) -0.0012(8) -0.0109(9) -0.0057(9)
C42 0.0343(13) 0.0243(11) 0.0348(12) -0.0036(9) -0.0058(10) -0.0088(9)
C43 0.0396(14) 0.0352(13) 0.0360(13) -0.0098(10) -0.0024(10) -0.0071(11)
C44 0.0548(16) 0.0263(12) 0.0402(14) -0.0109(10) -0.0168(12) -0.0063(11)
C45 0.0517(15) 0.0251(12) 0.0465(15) -0.0013(10) -0.0212(12) -0.0150(10)
C46 0.0370(13) 0.0280(12) 0.0317(12) 0.0014(9) -0.0118(10) -0.0125(10)
C50 0.0368(14) 0.0476(15) 0.0391(14) -0.0039(12) -0.0078(11) -0.0177(12)
O50 0.1151(17) 0.0445(12) 0.0579(12) -0.0025(10) -0.0281(11) -0.0138(11)
C51 0.085(2) 0.099(2) 0.0427(16) -0.0050(16) -0.0209(15) -0.0438(19)
C52 0.0643(17) 0.0458(15) 0.0498(16) -0.0032(12) -0.0188(13) -0.0147(13)

loop_
_atom_type_symbol
_atom_type_description
_atom_type_scat_dispersion_real
_atom_type_scat_dispersion_imag
_atom_type_scat_source
C C 0.0033 0.0016 'International Tables Vol C Tables 4.2.6.8 and 6.1.1.4'
H H 0.0000 0.0000 'International Tables Vol C Tables 4.2.6.8 and 6.1.1.4'
N N 0.0061 0.0033 'International Tables Vol C Tables 4.2.6.8 and 6.1.1.4'
O O 0.0106 0.0060 'International Tables Vol C Tables 4.2.6.8 and 6.1.1.4'
S S 0.1246 0.1234 'International Tables Vol C Tables 4.2.6.8 and 6.1.1.4'

loop_
_geom_angle_atom_site_label_1
_geom_angle_atom_site_label_2
_geom_angle_atom_site_label_3
_geom_angle
C3 S1 C1 89.80(10)
N1 C1 C4 121.73(17)
N1 C1 S1 114.02(15)
C4 C1 S1 124.23(14)
C1 N1 C2 110.50(17)
C3 C2 N1 115.9(2)
C2 C3 S1 109.80(16)
C1 C4 C5 117.71(16)
C1 C4 C23 114.31(16)
C5 C4 C23 102.05(15)
C6 C5 C26 118.49(17)
C6 C5 C4 122.12(16)
C26 C5 C4 114.42(16)
C6 C5 C21 119.78(16)
C26 C5 C21 59.90(12)
C4 C5 C21 105.69(15)
O6 C6 C11 120.71(18)
O6 C6 C5 121.37(18)
C11 C6 C5 117.92(17)
C22 C7 C41 123.02(17)
C22 C7 C31 121.58(17)
C41 C7 C31 115.41(16)
C12 C11 C16 119.2(2)
C12 C11 C6 121.78(18)
C16 C11 C6 118.93(18)
C13 C12 C11 120.6(2)
C12 C13 C14 119.8(2)
C15 C14 C13 120.1(2)
C14 C15 C16 120.2(2)
C15 C16 C11 120.0(2)
C22 C21 C26 114.15(17)
C22 C21 C5 106.66(16)
C26 C21 C5 59.41(12)
C7 C22 C21 127.85(17)
C7 C22 C23 127.67(17)
C21 C22 C23 104.42(16)
C24 C23 C22 107.87(16)
C24 C23 C4 108.95(16)
C22 C23 C4 100.71(15)
C25 C24 C23 115.36(19)
C24 C25 C26 117.14(19)
C25 C26 C5 117.87(17)
C25 C26 C21 117.23(17)
C5 C26 C21 60.69(12)
C32 C31 C36 117.95(19)
C32 C31 C7 123.00(18)
C36 C31 C7 119.05(18)
C31 C32 C33 120.6(2)
C34 C33 C32 120.5(2)
C33 C34 C35 119.8(2)
C36 C35 C34 119.9(2)
C35 C36 C31 121.2(2)
C46 C41 C42 117.51(18)
C46 C41 C7 119.73(17)
C42 C41 C7 122.76(17)
C43 C42 C41 120.87(19)
C44 C43 C42 120.4(2)
C43 C44 C45 119.7(2)
C46 C45 C44 120.0(2)
C45 C46 C41 121.6(2)
O50 C50 C51 121.7(2)
O50 C50 C52 121.4(2)
C51 C50 C52 116.9(2)

loop_
_geom_bond_atom_site_label_1
_geom_bond_atom_site_label_2
_geom_bond_distance
S1 C3 1.703(2)
S1 C1 1.7208(19)
C1 N1 1.302(2)
C1 C4 1.497(3)
N1 C2 1.374(3)
C2 C3 1.343(3)
C4 C5 1.525(3)
C4 C23 1.565(3)
C5 C6 1.500(3)
C5 C26 1.520(3)
C5 C21 1.540(3)
C6 O6 1.215(2)
C6 C11 1.496(3)
C7 C22 1.343(2)
C7 C41 1.487(3)
C7 C31 1.491(3)
C11 C12 1.382(3)
C11 C16 1.395(3)
C12 C13 1.379(3)
C13 C14 1.385(4)
C14 C15 1.376(3)
C15 C16 1.381(3)
C21 C22 1.482(3)
C21 C26 1.528(3)
C22 C23 1.523(3)
C23 C24 1.504(3)
C24 C25 1.326(3)
C25 C26 1.480(3)
C31 C32 1.380(3)
C31 C36 1.395(3)
C32 C33 1.389(3)
C33 C34 1.368(4)
C34 C35 1.375(4)
C35 C36 1.377(3)
C41 C46 1.393(3)
C41 C42 1.397(3)
C42 C43 1.385(3)
C43 C44 1.377(3)
C44 C45 1.381(3)
C45 C46 1.380(3)
C50 O50 1.211(3)
C50 C51 1.482(3)
C50 C52 1.485(3)
